data_7130726
loop_
_publ_author_name
'Kitamura, Yu'
'Nakamura, Yuiga'
'Sugimoto, Kunihisa'
'Yoshikawa, Hirofumi'
'Tanaka, Daisuke'

_publ_section_title
;
 Data-driven efficient synthetic exploration of anionic lanthanide-based
 metal--organic frameworks
;
_journal_name_full 'Chemical Communications'
_journal_paper_doi 10.1039/D2CC04985F
_journal_year 2022
_chemical_absolute_configuration ad
_chemical_formula_moiety 'C32 H16 O16 Tb2, 2(C5.25 H11.25 N)'
_chemical_formula_sum 'C42.5 H38.5 N2 O16 Tb2'
_chemical_formula_weight 1151.09
_chemical_name_systematic KGF-15(Tb)
_space_group_crystal_system orthorhombic
_space_group_IT_number 45
_space_group_name_Hall 'I 2 -2c'
_space_group_name_H-M_alt 'I b a 2'
_atom_sites_solution_hydrogens geom
_audit_creation_date 2022-04-26
_audit_creation_method
;
Olex2 1.5
(compiled 2021.08.20 svn.r13c46975 for OlexSys, GUI svn.r6405)
;
_audit_update_record
;
2022-05-02 deposited with the CCDC.	2022-09-16 downloaded from the CCDC.
;
_cell_angle_alpha 90
_cell_angle_beta 90
_cell_angle_gamma 90
_cell_formula_units_Z 8
_cell_length_a 47.3077(4)
_cell_length_b 17.1468(2)
_cell_length_c 11.34970(10)
_cell_measurement_reflns_used 9853
_cell_measurement_temperature 100
_cell_measurement_theta_max 21.4670
_cell_measurement_theta_min 1.7120
_cell_volume 9206.60(16)
_computing_molecular_graphics 'Olex2 1.5 (Dolomanov et al., 2009)'
_computing_publication_material 'Olex2 1.5 (Dolomanov et al., 2009)'
_computing_structure_refinement 'SHELXL 2018/3 (Sheldrick, 2015)'
_computing_structure_solution 'SHELXT 2018/2 (Sheldrick, 2018)'
_diffrn_ambient_temperature 100
_diffrn_measured_fraction_theta_full 0.990
_diffrn_measured_fraction_theta_max 0.771
_diffrn_measurement_device_type 'esperanto-CrysAlisPro-abstract goniometer imported esperanto images'
_diffrn_radiation_type synchrotron
_diffrn_radiation_wavelength 0.4126
_diffrn_reflns_av_R_equivalents 0.0530
_diffrn_reflns_av_unetI/netI 0.0633
_diffrn_reflns_Laue_measured_fraction_full 0.990
_diffrn_reflns_Laue_measured_fraction_max 0.771
_diffrn_reflns_limit_h_max 69
_diffrn_reflns_limit_h_min -68
_diffrn_reflns_limit_k_max 29
_diffrn_reflns_limit_k_min -29
_diffrn_reflns_limit_l_max 18
_diffrn_reflns_limit_l_min -18
_diffrn_reflns_number 60936
_diffrn_reflns_point_group_measured_fraction_full 0.985
_diffrn_reflns_point_group_measured_fraction_max 0.741
_diffrn_reflns_theta_full 14.333
_diffrn_reflns_theta_max 21.793
_diffrn_reflns_theta_min 1.499
_exptl_absorpt_coefficient_mu 0.742
_exptl_absorpt_correction_T_max 1.00000
_exptl_absorpt_correction_T_min 0.65021
_exptl_absorpt_process_details multi-scan
_exptl_crystal_colour colourless
_exptl_crystal_colour_primary colourless
_exptl_crystal_density_diffrn 1.661
_exptl_crystal_description plate
_exptl_crystal_F_000 4524
_exptl_crystal_size_max 0.05
_exptl_crystal_size_mid 0.05
_exptl_crystal_size_min 0.002
_refine_diff_density_max 1.974
_refine_diff_density_min -2.780
_refine_diff_density_rms 0.173
_refine_ls_abs_structure_details
;
 Flack x determined using 4276 quotients [(I+)-(I-)]/[(I+)+(I-)]
 (Parsons, Flack and Wagner, Acta Cryst. B69 (2013) 249-259).
;
_refine_ls_abs_structure_Flack 0.45(5)
_refine_ls_extinction_method none
_refine_ls_goodness_of_fit_ref 1.037
_refine_ls_hydrogen_treatment constr
_refine_ls_matrix_type full
_refine_ls_number_parameters 481
_refine_ls_number_reflns 20830
_refine_ls_number_restraints 1
_refine_ls_restrained_S_all 1.037
_refine_ls_R_factor_all 0.0865
_refine_ls_R_factor_gt 0.0433
_refine_ls_shift/su_max 0.001
_refine_ls_shift/su_mean 0.000
_refine_ls_structure_factor_coef Fsqd
_refine_ls_weighting_details 'w=1/[\s^2^(Fo^2^)+(0.0285P)^2^+26.1049P] where P=(Fo^2^+2Fc^2^)/3'
_refine_ls_weighting_scheme calc
_refine_ls_wR_factor_gt 0.0957
_refine_ls_wR_factor_ref 0.1118
_reflns_Friedel_coverage 0.852
_reflns_Friedel_fraction_full 0.980
_reflns_Friedel_fraction_max 0.708
_reflns_number_gt 11870
_reflns_number_total 20830
_reflns_threshold_expression 'I > 2\s(I)'
_cod_data_source_file d2cc04985f3.cif
_cod_data_source_block ydkr_a_CCDC5
_cod_original_formula_sum 'C42.50 H38.50 N2 O16 Tb2'
_cod_database_code 7130726
_shelx_shelxl_version_number 2018/3
_shelx_space_group_comment
;
The symmetry employed for this shelxl refinement is uniquely defined
by the following loop, which should always be used as a source of
symmetry information in preference to the above space-group names.
They are only intended as comments.
;
_olex2_refinement_description
;
1. Fixed Uiso
 At 1.2 times of:
  All C(H) groups, All C(H,H) groups
 At 1.5 times of:
  All C(H,H,H) groups
2. Uiso/Uaniso restraints and constraints
Uanis(C1) = Uanis(C8) = Uanis(C5) = Uanis(C2) = Uanis(C3) = Uanis(C31) =
Uanis(C14) = Uanis(C6)
Uanis(C12) = Uanis(C18) = Uanis(C21) = Uanis(C26) = Uanis(C24) = Uanis(C20) =
Uanis(C27) = Uanis(C22)
Uanis(C10) = Uanis(C16) = Uanis(C13) = Uanis(C38)
Uanis(C40) = Uanis(C35) = Uanis(C37) = Uanis(C42)
3. Others
 Fixed Sof: C4(0.75) H4A(0.75) H4B(0.75) H4C(0.75) C9(0.75) H9A(0.75)
 H9B(0.75) C11(0.75) H11A(0.75) H11B(0.75) C15(0.75) C29(0.75) H29A(0.75)
 H29B(0.75) H29C(0.75) C30(0.75) H30A(0.75) H30B(0.75) H30C(0.75) C32(0.75)
 H32A(0.75) H32B(0.75) C36(0.75) H36A(0.75) H36B(0.75) H36C(0.75) C39(0.75)
 H39A(0.75) H39B(0.75) C41(0.75) H41A(0.75) H41B(0.75) H41C(0.75) C43(0.75)
 H43A(0.75) H43B(0.75) C44(0.75) H44A(0.75) H44B(0.75) C45(0.75) C46(0.75)
 H46A(0.75) H46B(0.75) H46C(0.75)
4.a Secondary CH2 refined with riding coordinates:
 C9(H9A,H9B), C11(H11A,H11B), C32(H32A,H32B), C39(H39A,H39B), C43(H43A,H43B),
 C44(H44A,H44B)
4.b Aromatic/amide H refined with riding coordinates:
 C2(H2), C5(H5), C14(H14), C16(H16), C19(H19), C20(H20), C21(H21), C22(H22),
 C25(H25), C26(H26), C28(H28), C31(H31), C33(H33), C35(H35), C38(H38), C42(H42)
4.c Idealised Me refined as rotating group:
 C4(H4A,H4B,H4C), C29(H29A,H29B,H29C), C30(H30A,H30B,H30C), C36(H36A,H36B,
 H36C), C41(H41A,H41B,H41C), C46(H46A,H46B,H46C)
;
_olex2_submission_special_instructions 'No special instructions were received'

loop_
_space_group_symop_operation_xyz
'x, y, z'
'-x, -y, z'
'-x, y, z+1/2'
'x, -y, z+1/2'
'x+1/2, y+1/2, z+1/2'
'-x+1/2, -y+1/2, z+1/2'
'-x+1/2, y+1/2, z+1'
'x+1/2, -y+1/2, z+1'

loop_
_atom_site_label
_atom_site_type_symbol
_atom_site_fract_x
_atom_site_fract_y
_atom_site_fract_z
_atom_site_U_iso_or_equiv
_atom_site_adp_type
_atom_site_occupancy
_atom_site_site_symmetry_order
_atom_site_calc_flag
_atom_site_refinement_flags_posn
_atom_site_refinement_flags_adp
_atom_site_refinement_flags_occupancy
_atom_site_disorder_assembly
_atom_site_disorder_group
Tb1 Tb 0.42155(2) 0.24981(2) 0.48843(2) 0.00875(16) Uani 1 1 d . . . . .
Tb2 Tb 0.32822(2) 0.25004(2) 0.50121(2) 0.00597(10) Uani 1 1 d . . . . .
O1 O 0.20643(15) -0.1673(4) 0.6029(7) 0.0211(16) Uani 1 1 d . . . . .
O2 O 0.20271(13) -0.1525(4) 0.4112(6) 0.0135(12) Uani 1 1 d . . . . .
O3 O 0.39801(14) 0.3648(4) 0.5329(6) 0.0256(14) Uani 1 1 d . . . . .
C1 C 0.28656(18) 0.1359(5) 0.5215(9) 0.0178(6) Uani 1 1 d . . . . .
O4 O 0.29940(13) 0.1554(4) 0.6144(7) 0.0116(12) Uani 1 1 d . . . . .
O5 O 0.39432(12) 0.1379(3) 0.4645(6) 0.0156(10) Uani 1 1 d . . . . .
O6 O 0.45202(14) 0.3431(4) 0.3888(7) 0.0181(15) Uani 1 1 d . . . . .
O7 O 0.34751(12) 0.1303(3) 0.4476(6) 0.0166(11) Uani 1 1 d . . . . .
C2 C 0.24428(15) -0.0403(4) 0.6176(7) 0.0178(6) Uani 1 1 d . . . . .
H2 H 0.243822 -0.073710 0.684318 0.021 Uiso 1 1 calc R U . . .
C3 C 0.23110(18) -0.0614(5) 0.5152(9) 0.0178(6) Uani 1 1 d . . . . .
O8 O 0.28885(13) 0.1749(4) 0.4275(7) 0.0185(13) Uani 1 1 d . . . . .
O9 O 0.35106(14) 0.3664(3) 0.5305(6) 0.0215(13) Uani 1 1 d . . . . .
C4 C 0.7281(3) 0.7420(6) 0.1599(15) 0.016(2) Uani 0.75 1 d . . P . .
H4A H 0.745187 0.741459 0.111302 0.024 Uiso 0.75 1 calc R U P . .
H4B H 0.730712 0.707884 0.228214 0.024 Uiso 0.75 1 calc R U P . .
H4C H 0.724352 0.795366 0.186847 0.024 Uiso 0.75 1 calc R U P . .
C5 C 0.25833(16) 0.0307(5) 0.6226(8) 0.0178(6) Uani 1 1 d . . . . .
H5 H 0.261534 0.054651 0.696913 0.021 Uiso 1 1 calc R U . . .
C6 C 0.21208(18) -0.1321(5) 0.5095(9) 0.0178(6) Uani 1 1 d . . . . .
C7 C 0.37463(16) 0.3957(5) 0.5572(7) 0.0157(14) Uani 1 1 d . . . . .
C8 C 0.26761(18) 0.0667(5) 0.5229(9) 0.0178(6) Uani 1 1 d . . . . .
C9 C 0.7033(2) 0.7134(6) 0.0877(9) 0.0165(19) Uani 0.75 1 d . . P . .
H9A H 0.706773 0.658455 0.065150 0.020 Uiso 0.75 1 calc R U P . .
H9B H 0.686125 0.714338 0.137784 0.020 Uiso 0.75 1 calc R U P . .
C10 C 0.48188(17) 0.4363(5) 0.4822(7) 0.0145(7) Uani 1 1 d . . . . .
O10 O 0.40449(11) -0.2218(3) 0.1765(5) 0.0119(9) Uani 1 1 d . . . . .
C11 C 0.6937(2) 0.8460(6) 0.0019(10) 0.019(2) Uani 0.75 1 d . . P . .
H11A H 0.689448 0.872352 -0.073623 0.023 Uiso 0.75 1 calc R U P . .
H11B H 0.711793 0.867292 0.031539 0.023 Uiso 0.75 1 calc R U P . .
C12 C 0.37191(15) 0.1060(5) 0.4302(7) 0.0121(5) Uani 1 1 d . . . . .
C13 C 0.46265(18) 0.3669(5) 0.4832(7) 0.0145(7) Uani 1 1 d . . . . .
N1 N 0.69754(18) 0.7597(6) -0.0218(12) 0.029(2) Uani 1 1 d . . . . .
C14 C 0.25305(15) 0.0479(4) 0.4201(7) 0.0178(6) Uani 1 1 d . . . . .
H14 H 0.255453 0.079433 0.351980 0.021 Uiso 1 1 calc R U . . .
C15 C 0.7210(4) 0.7514(7) -0.1135(16) 0.025(3) Uani 0.75 1 d . . P . .
C16 C 0.49085(14) 0.4687(4) 0.5905(6) 0.0145(7) Uani 1 1 d . . . . .
H16 H 0.484306 0.447445 0.662794 0.017 Uiso 1 1 calc R U . . .
O11 O 0.35755(11) -0.2243(3) 0.1593(5) 0.0128(9) Uani 1 1 d . . . . .
C17 C 0.37442(14) 0.4704(5) 0.6213(8) 0.0138(12) Uani 1 1 d . . . . .
C18 C 0.37460(14) 0.0291(5) 0.3645(8) 0.0121(5) Uani 1 1 d . . . . .
C19 C 0.39941(16) 0.5066(5) 0.6566(8) 0.0189(14) Uani 1 1 d . . . . .
H19 H 0.416965 0.481580 0.641439 0.023 Uiso 1 1 calc R U . . .
C20 C 0.40101(15) -0.0024(4) 0.3389(7) 0.0121(5) Uani 1 1 d . . . . .
H20 H 0.417722 0.024570 0.361051 0.014 Uiso 1 1 calc R U . . .
C21 C 0.35026(16) -0.0090(4) 0.3284(7) 0.0121(5) Uani 1 1 d . . . . .
H21 H 0.332242 0.013200 0.344015 0.014 Uiso 1 1 calc R U . . .
C22 C 0.40282(16) -0.0738(4) 0.2807(7) 0.0121(5) Uani 1 1 d . . . . .
H22 H 0.420797 -0.095417 0.262629 0.014 Uiso 1 1 calc R U . . .
C23 C 0.37335(13) 0.6158(5) 0.7372(7) 0.0107(11) Uani 1 1 d . . . . .
C24 C 0.37856(15) -0.1130(5) 0.2495(8) 0.0121(5) Uani 1 1 d . . . . .
C25 C 0.39921(16) 0.5784(5) 0.7134(8) 0.0182(14) Uani 1 1 d . . . . .
H25 H 0.416503 0.602192 0.736068 0.022 Uiso 1 1 calc R U . . .
C26 C 0.35229(16) -0.0802(4) 0.2691(7) 0.0121(5) Uani 1 1 d . . . . .
H26 H 0.335702 -0.105886 0.242377 0.014 Uiso 1 1 calc R U . . .
C27 C 0.38015(16) -0.1922(4) 0.1906(7) 0.0121(5) Uani 1 1 d . . . . .
C28 C 0.34796(17) 0.5768(5) 0.7091(8) 0.0201(14) Uani 1 1 d . . . . .
H28 H 0.330305 0.599232 0.730242 0.024 Uiso 1 1 calc R U . . .
O12 O 0.45678(17) 0.3347(5) 0.5808(7) 0.034(2) Uani 1 1 d . . . . .
O13 O 0.45322(15) 0.1625(4) 0.3686(7) 0.0179(14) Uani 1 1 d . . . . .
O14 O 0.34938(13) 0.7251(4) 0.8174(6) 0.0193(12) Uani 1 1 d . . . . .
O15 O 0.39643(13) 0.7264(4) 0.8164(6) 0.0202(12) Uani 1 1 d . . . . .
C29 C 0.6714(3) 0.6457(7) -0.1256(10) 0.025(2) Uani 0.75 1 d . . P . .
H29A H 0.684697 0.642542 -0.191639 0.037 Uiso 0.75 1 calc R U P . .
H29B H 0.652500 0.630370 -0.152485 0.037 Uiso 0.75 1 calc R U P . .
H29C H 0.677548 0.610561 -0.062568 0.037 Uiso 0.75 1 calc R U P . .
C30 C 0.6705(3) 0.8663(8) 0.0899(12) 0.032(3) Uani 0.75 1 d . . P . .
H30A H 0.652078 0.850572 0.057858 0.049 Uiso 0.75 1 calc R U P . .
H30B H 0.670471 0.922606 0.104341 0.049 Uiso 0.75 1 calc R U P . .
H30C H 0.673878 0.838612 0.164151 0.049 Uiso 0.75 1 calc R U P . .
C31 C 0.23487(15) -0.0169(4) 0.4153(7) 0.0178(6) Uani 1 1 d . . . . .
H31 H 0.225323 -0.029744 0.344229 0.021 Uiso 1 1 calc R U . . .
C32 C 0.6705(3) 0.7289(7) -0.0794(12) 0.026(2) Uani 0.75 1 d . . P . .
H32A H 0.654982 0.732622 -0.021147 0.031 Uiso 0.75 1 calc R U P . .
H32B H 0.665624 0.763835 -0.145877 0.031 Uiso 0.75 1 calc R U P . .
C33 C 0.34873(17) 0.5062(6) 0.6509(9) 0.0249(16) Uani 1 1 d . . . . .
H33 H 0.331478 0.481285 0.630430 0.030 Uiso 1 1 calc R U . . .
C34 C 0.37292(16) 0.6938(5) 0.7959(6) 0.0158(14) Uani 1 1 d . . . . .
O16 O 0.45548(16) 0.1599(5) 0.5632(7) 0.0294(19) Uani 1 1 d . . . . .
N2 N 1.44700(18) 0.7435(6) 0.5059(15) 0.031(2) Uani 1 1 d . . . . .
C35 C 0.49155(16) 0.0314(4) 0.5678(6) 0.0202(8) Uani 1 1 d . . . . .
H35 H 0.486063 0.053994 0.640684 0.024 Uiso 1 1 calc R U . . .
C36 C 1.4214(3) 0.6334(9) 0.3916(14) 0.041(4) Uani 0.75 1 d . . P . .
H36A H 1.403124 0.656559 0.411999 0.061 Uiso 0.75 1 calc R U P . .
H36B H 1.419727 0.576395 0.391382 0.061 Uiso 0.75 1 calc R U P . .
H36C H 1.427194 0.651304 0.313243 0.061 Uiso 0.75 1 calc R U P . .
C37 C 0.48177(19) 0.0644(5) 0.4618(8) 0.0202(8) Uani 1 1 d . . . . .
C38 C 0.48854(15) 0.4733(4) 0.3765(7) 0.0145(7) Uani 1 1 d . . . . .
H38 H 0.478090 0.463017 0.306698 0.017 Uiso 1 1 calc R U . . .
C39 C 1.4554(2) 0.7856(6) 0.3912(9) 0.0155(18) Uani 0.75 1 d . . P . .
H39A H 1.438927 0.784698 0.337181 0.019 Uiso 0.75 1 calc R U P . .
H39B H 1.459321 0.840928 0.410138 0.019 Uiso 0.75 1 calc R U P . .
C40 C 0.46233(19) 0.1324(5) 0.4639(8) 0.0202(8) Uani 1 1 d . . . . .
C41 C 1.4216(3) 0.8593(9) 0.5960(11) 0.035(3) Uani 0.75 1 d . . P . .
H41A H 1.435565 0.862277 0.659710 0.053 Uiso 0.75 1 calc R U P . .
H41B H 1.403007 0.874378 0.626075 0.053 Uiso 0.75 1 calc R U P . .
H41C H 1.427154 0.894645 0.532190 0.053 Uiso 0.75 1 calc R U P . .
C42 C 0.48833(17) 0.0274(5) 0.3564(6) 0.0202(8) Uani 1 1 d . . . . .
H42 H 0.477879 0.037717 0.286634 0.024 Uiso 1 1 calc R U . . .
C43 C 1.4430(3) 0.6575(10) 0.4802(11) 0.034(3) Uani 0.75 1 d . . P . .
H43A H 1.461496 0.636490 0.454097 0.041 Uiso 0.75 1 calc R U P . .
H43B H 1.438323 0.631346 0.555506 0.041 Uiso 0.75 1 calc R U P . .
C44 C 1.4204(3) 0.7782(11) 0.5505(14) 0.041(4) Uani 0.75 1 d . . P . .
H44A H 1.413150 0.744386 0.614369 0.049 Uiso 0.75 1 calc R U P . .
H44B H 1.406331 0.776808 0.485868 0.049 Uiso 0.75 1 calc R U P . .
C45 C 1.4709(3) 0.7510(7) 0.5927(16) 0.028(4) Uani 0.75 1 d . . P . .
C46 C 1.4807(3) 0.7527(7) 0.3262(16) 0.024(3) Uani 0.75 1 d . . P . .
H46A H 1.497562 0.757445 0.375734 0.036 Uiso 0.75 1 calc R U P . .
H46B H 1.483545 0.781687 0.252744 0.036 Uiso 0.75 1 calc R U P . .
H46C H 1.477323 0.697567 0.308046 0.036 Uiso 0.75 1 calc R U P . .

loop_
_atom_site_aniso_label
_atom_site_aniso_U_11
_atom_site_aniso_U_22
_atom_site_aniso_U_33
_atom_site_aniso_U_23
_atom_site_aniso_U_13
_atom_site_aniso_U_12
Tb1 0.00550(18) 0.00450(18) 0.0163(5) 0.00089(10) -0.0002(2) -0.00088(14)
Tb2 0.00639(16) 0.00445(16) 0.0071(3) 0.00067(9) 0.0005(2) 0.00024(13)
O1 0.028(3) 0.021(3) 0.015(3) 0.007(2) -0.006(2) -0.015(3)
O2 0.010(2) 0.012(2) 0.018(3) 0.002(2) -0.003(2) -0.005(2)
O3 0.036(4) 0.013(3) 0.029(3) -0.001(2) 0.013(2) 0.009(2)
C1 0.0134(11) 0.0117(10) 0.0282(16) 0.0020(9) -0.0013(10) -0.0065(8)
O4 0.009(3) 0.012(3) 0.015(3) 0.001(2) -0.0046(19) -0.003(2)
O5 0.015(2) 0.013(2) 0.019(2) 0.000(2) 0.0023(18) -0.0070(19)
O6 0.014(3) 0.016(3) 0.025(3) -0.002(2) 0.006(2) -0.009(2)
O7 0.020(3) 0.005(2) 0.024(3) -0.0017(19) 0.0029(19) 0.0037(18)
C2 0.0134(11) 0.0117(10) 0.0282(16) 0.0020(9) -0.0013(10) -0.0065(8)
C3 0.0134(11) 0.0117(10) 0.0282(16) 0.0020(9) -0.0013(10) -0.0065(8)
O8 0.015(3) 0.018(3) 0.022(3) 0.009(2) -0.003(2) -0.009(2)
O9 0.032(3) 0.008(2) 0.025(3) 0.001(2) -0.009(2) -0.008(2)
C4 0.015(5) 0.020(6) 0.013(5) -0.001(3) -0.004(4) 0.002(4)
C5 0.0134(11) 0.0117(10) 0.0282(16) 0.0020(9) -0.0013(10) -0.0065(8)
C6 0.0134(11) 0.0117(10) 0.0282(16) 0.0020(9) -0.0013(10) -0.0065(8)
C7 0.033(4) 0.005(2) 0.009(2) 0.004(2) 0.002(2) 0.000(2)
C8 0.0134(11) 0.0117(10) 0.0282(16) 0.0020(9) -0.0013(10) -0.0065(8)
C9 0.013(4) 0.023(5) 0.013(4) 0.011(4) 0.000(3) -0.004(4)
C10 0.0111(16) 0.0157(17) 0.0168(17) 0.0022(11) -0.0011(10) -0.0063(12)
O10 0.012(2) 0.010(2) 0.014(2) -0.0004(18) -0.0006(16) 0.0019(19)
C11 0.020(5) 0.012(4) 0.026(5) 0.004(4) 0.000(4) 0.000(4)
C12 0.0110(12) 0.0069(11) 0.0184(12) -0.0035(9) -0.0001(8) -0.0003(7)
C13 0.0111(16) 0.0157(17) 0.0168(17) 0.0022(11) -0.0011(10) -0.0063(12)
N1 0.018(4) 0.045(6) 0.025(5) 0.001(4) -0.008(4) -0.002(3)
C14 0.0134(11) 0.0117(10) 0.0282(16) 0.0020(9) -0.0013(10) -0.0065(8)
C15 0.028(7) 0.038(9) 0.009(5) 0.007(4) 0.009(4) -0.004(5)
C16 0.0111(16) 0.0157(17) 0.0168(17) 0.0022(11) -0.0011(10) -0.0063(12)
O11 0.011(2) 0.012(2) 0.016(2) -0.0035(18) -0.0049(16) -0.0037(19)
C17 0.016(3) 0.010(3) 0.016(3) -0.001(2) -0.001(2) 0.000(2)
C18 0.0110(12) 0.0069(11) 0.0184(12) -0.0035(9) -0.0001(8) -0.0003(7)
C19 0.009(3) 0.018(3) 0.029(4) -0.007(3) 0.002(2) 0.005(2)
C20 0.0110(12) 0.0069(11) 0.0184(12) -0.0035(9) -0.0001(8) -0.0003(7)
C21 0.0110(12) 0.0069(11) 0.0184(12) -0.0035(9) -0.0001(8) -0.0003(7)
C22 0.0110(12) 0.0069(11) 0.0184(12) -0.0035(9) -0.0001(8) -0.0003(7)
C23 0.008(3) 0.010(3) 0.014(2) -0.003(2) 0.0017(17) 0.000(2)
C24 0.0110(12) 0.0069(11) 0.0184(12) -0.0035(9) -0.0001(8) -0.0003(7)
C25 0.007(3) 0.020(3) 0.027(3) -0.004(3) -0.002(2) -0.001(2)
C26 0.0110(12) 0.0069(11) 0.0184(12) -0.0035(9) -0.0001(8) -0.0003(7)
C27 0.0110(12) 0.0069(11) 0.0184(12) -0.0035(9) -0.0001(8) -0.0003(7)
C28 0.008(3) 0.022(4) 0.031(4) -0.008(3) 0.003(2) -0.002(2)
O12 0.037(4) 0.038(4) 0.028(3) 0.016(3) -0.021(3) -0.027(3)
O13 0.022(3) 0.014(3) 0.018(3) 0.006(2) 0.005(2) 0.009(2)
O14 0.021(3) 0.018(2) 0.020(3) 0.001(2) 0.013(2) 0.004(2)
O15 0.025(3) 0.011(2) 0.025(3) -0.001(2) -0.012(2) -0.002(2)
C29 0.027(6) 0.030(6) 0.018(4) 0.004(4) -0.008(4) -0.009(5)
C30 0.030(7) 0.031(7) 0.036(7) -0.005(6) 0.010(5) 0.009(5)
C31 0.0134(11) 0.0117(10) 0.0282(16) 0.0020(9) -0.0013(10) -0.0065(8)
C32 0.017(5) 0.031(5) 0.028(6) 0.000(4) -0.008(4) -0.006(4)
C33 0.009(3) 0.026(4) 0.040(4) -0.010(3) -0.002(3) -0.001(3)
C34 0.031(4) 0.013(3) 0.003(2) -0.001(2) 0.002(2) -0.001(3)
O16 0.033(4) 0.037(4) 0.019(3) -0.006(3) -0.008(3) 0.027(3)
N2 0.021(4) 0.047(6) 0.024(4) 0.010(4) -0.006(4) 0.006(4)
C35 0.025(2) 0.025(2) 0.0102(14) -0.0019(13) -0.0051(12) 0.0124(15)
C36 0.042(9) 0.035(8) 0.044(8) 0.005(7) 0.002(6) -0.013(7)
C37 0.025(2) 0.025(2) 0.0102(14) -0.0019(13) -0.0051(12) 0.0124(15)
C38 0.0111(16) 0.0157(17) 0.0168(17) 0.0022(11) -0.0011(10) -0.0063(12)
C39 0.008(4) 0.019(5) 0.021(4) 0.001(4) -0.002(3) -0.007(3)
C40 0.025(2) 0.025(2) 0.0102(14) -0.0019(13) -0.0051(12) 0.0124(15)
C41 0.040(8) 0.046(8) 0.020(5) -0.004(5) -0.001(4) 0.021(6)
C42 0.025(2) 0.025(2) 0.0102(14) -0.0019(13) -0.0051(12) 0.0124(15)
C43 0.028(7) 0.051(10) 0.024(6) 0.013(5) 0.000(4) -0.009(6)
C44 0.007(5) 0.077(11) 0.040(7) -0.001(8) 0.004(4) 0.017(6)
C45 0.015(6) 0.055(11) 0.014(6) -0.003(5) -0.004(4) 0.005(5)
C46 0.019(6) 0.039(8) 0.015(5) -0.004(5) 0.006(4) -0.011(5)

loop_
_atom_type_symbol
_atom_type_description
_atom_type_scat_dispersion_real
_atom_type_scat_dispersion_imag
_atom_type_scat_source
C C -0.0001 0.0005 'International Tables Vol C Tables 4.2.6.8 and 6.1.1.4'
H H 0.0000 0.0000 'International Tables Vol C Tables 4.2.6.8 and 6.1.1.4'
O O 0.0017 0.0018 'International Tables Vol C Tables 4.2.6.8 and 6.1.1.4'
Tb Tb -0.7248 1.6247 'International Tables Vol C Tables 4.2.6.8 and 6.1.1.4'
N N 0.0004 0.0010 'International Tables Vol C Tables 4.2.6.8 and 6.1.1.4'

loop_
_geom_angle_atom_site_label_1
_geom_angle_atom_site_label_2
_geom_angle_atom_site_label_3
_geom_angle
_geom_angle_site_symmetry_1
_geom_angle_site_symmetry_3
_geom_angle_publ_flag
O3 Tb1 O5 117.4(2) . . ?
O3 Tb1 O6 80.0(2) . . ?
O3 Tb1 O10 79.0(2) . 4 ?
O3 Tb1 C13 74.2(3) . . ?
O3 Tb1 O12 74.2(3) . . ?
O3 Tb1 O13 155.3(2) . . ?
O3 Tb1 O15 77.7(2) . 4_564 ?
O3 Tb1 O16 142.8(3) . . ?
O3 Tb1 C40 164.3(3) . . ?
O5 Tb1 O6 144.7(3) . . ?
O5 Tb1 O10 75.3(2) . 4 ?
O5 Tb1 C13 167.1(2) . . ?
O5 Tb1 O12 156.5(3) . . ?
O5 Tb1 O13 77.0(2) . . ?
O5 Tb1 O16 83.1(3) . . ?
O5 Tb1 C40 77.1(2) . . ?
O6 Tb1 C13 26.6(2) . . ?
O6 Tb1 O12 53.5(3) . . ?
O6 Tb1 O13 77.7(3) . . ?
O6 Tb1 C40 91.0(3) . . ?
O10 Tb1 O6 140.0(2) 4 . ?
O10 Tb1 C13 114.1(2) 4 . ?
O10 Tb1 O12 88.1(2) 4 . ?
O10 Tb1 O13 125.3(2) 4 . ?
O10 Tb1 O16 76.9(2) 4 . ?
O10 Tb1 C40 100.5(2) 4 . ?
C13 Tb1 C40 92.0(3) . . ?
O12 Tb1 C13 27.0(2) . . ?
O12 Tb1 O13 100.4(3) . . ?
O12 Tb1 C40 90.0(3) . . ?
O13 Tb1 C13 90.1(2) . . ?
O13 Tb1 C40 27.0(2) . . ?
O15 Tb1 O5 76.3(2) 4_564 . ?
O15 Tb1 O6 78.3(3) 4_564 . ?
O15 Tb1 O10 129.0(2) 4_564 4 ?
O15 Tb1 C13 102.2(2) 4_564 . ?
O15 Tb1 O12 127.2(2) 4_564 . ?
O15 Tb1 O13 87.4(2) 4_564 . ?
O15 Tb1 O16 139.3(3) 4_564 . ?
O15 Tb1 C40 113.3(3) 4_564 . ?
O16 Tb1 O6 101.1(3) . . ?
O16 Tb1 C13 90.2(3) . . ?
O16 Tb1 O12 76.9(3) . . ?
O16 Tb1 O13 53.6(2) . . ?
O16 Tb1 C40 26.7(3) . . ?
O1 Tb2 C1 83.9(3) 7_554 . ?
O1 Tb2 O4 76.5(3) 7_554 . ?
O1 Tb2 C6 26.7(3) 7_554 7_554 ?
O2 Tb2 O1 53.3(2) 7_554 7_554 ?
O2 Tb2 C1 95.2(2) 7_554 . ?
O2 Tb2 O4 109.55(17) 7_554 . ?
O2 Tb2 C6 26.7(2) 7_554 7_554 ?
O4 Tb2 C1 26.9(2) . . ?
O4 Tb2 C6 94.6(2) . 7_554 ?
O7 Tb2 O1 153.4(2) . 7_554 ?
O7 Tb2 O2 136.7(2) . 7_554 ?
O7 Tb2 C1 71.3(2) . . ?
O7 Tb2 O4 76.9(2) . . ?
O7 Tb2 O8 75.0(2) . . ?
O7 Tb2 C6 156.8(2) . 7_554 ?
O7 Tb2 O14 76.2(2) . 4_564 ?
O8 Tb2 O1 87.5(2) . 7_554 ?
O8 Tb2 O2 76.0(2) . 7_554 ?
O8 Tb2 C1 26.9(3) . . ?
O8 Tb2 O4 53.6(2) . . ?
O8 Tb2 C6 82.6(3) . 7_554 ?
O9 Tb2 O1 75.2(3) . 7_554 ?
O9 Tb2 O2 75.4(2) . 7_554 ?
O9 Tb2 C1 158.8(3) . . ?
O9 Tb2 O4 138.9(3) . . ?
O9 Tb2 O7 128.3(2) . . ?
O9 Tb2 O8 151.4(2) . . ?
O9 Tb2 C6 71.7(2) . 7_554 ?
O9 Tb2 O11 76.8(2) . 4 ?
O9 Tb2 O14 76.7(2) . 4_564 ?
C6 Tb2 C1 91.3(3) 7_554 . ?
O11 Tb2 O1 98.4(2) 4 7_554 ?
O11 Tb2 O2 144.5(2) 4 7_554 ?
O11 Tb2 C1 103.1(2) 4 . ?
O11 Tb2 O4 78.6(2) 4 . ?
O11 Tb2 O7 78.4(2) 4 . ?
O11 Tb2 O8 129.1(2) 4 . ?
O11 Tb2 C6 121.6(3) 4 7_554 ?
O11 Tb2 O14 117.9(2) 4 4_564 ?
O14 Tb2 O1 126.6(2) 4_564 7_554 ?
O14 Tb2 O2 76.1(2) 4_564 7_554 ?
O14 Tb2 C1 120.1(3) 4_564 . ?
O14 Tb2 O4 144.3(2) 4_564 . ?
O14 Tb2 O8 96.8(2) 4_564 . ?
O14 Tb2 C6 101.0(3) 4_564 7_554 ?
C6 O1 Tb2 91.3(6) . 7_544 ?
C6 O2 Tb2 91.8(5) . 7_544 ?
C7 O3 Tb1 145.9(6) . . ?
O4 C1 Tb2 62.7(5) . . ?
O4 C1 O8 121.5(8) . . ?
O4 C1 C8 119.6(8) . . ?
O8 C1 Tb2 59.8(4) . . ?
O8 C1 C8 118.9(8) . . ?
C8 C1 Tb2 170.9(6) . . ?
C1 O4 Tb2 90.3(5) . . ?
C12 O5 Tb1 149.7(5) . . ?
C13 O6 Tb1 93.1(6) . . ?
C12 O7 Tb2 134.5(5) . . ?
C3 C2 H2 120.5 . . ?
C3 C2 C5 119.0(7) . . ?
C5 C2 H2 120.5 . . ?
C2 C3 C6 121.3(8) . . ?
C2 C3 C31 119.6(7) . . ?
C31 C3 C6 119.1(8) . . ?
C1 O8 Tb2 93.2(5) . . ?
C7 O9 Tb2 143.0(6) . . ?
H4A C4 H4B 109.5 . . ?
H4A C4 H4C 109.5 . . ?
H4B C4 H4C 109.5 . . ?
C9 C4 H4A 109.5 . . ?
C9 C4 H4B 109.5 . . ?
C9 C4 H4C 109.5 . . ?
C2 C5 H5 119.4 . . ?
C8 C5 C2 121.1(8) . . ?
C8 C5 H5 119.4 . . ?
O1 C6 Tb2 62.0(5) . 7_544 ?
O1 C6 O2 123.1(8) . . ?
O1 C6 C3 118.6(8) . . ?
O2 C6 Tb2 61.5(4) . 7_544 ?
O2 C6 C3 118.3(8) . . ?
C3 C6 Tb2 173.2(6) . 7_544 ?
O3 C7 O9 123.9(8) . . ?
O3 C7 C17 118.8(7) . . ?
O9 C7 C17 117.3(7) . . ?
C5 C8 C1 124.3(8) . . ?
C5 C8 C14 115.6(7) . . ?
C14 C8 C1 118.3(8) . . ?
C4 C9 H9A 108.6 . . ?
C4 C9 H9B 108.6 . . ?
H9A C9 H9B 107.6 . . ?
N1 C9 C4 114.6(9) . . ?
N1 C9 H9A 108.6 . . ?
N1 C9 H9B 108.6 . . ?
C16 C10 C13 119.2(6) . . ?
C38 C10 C13 120.3(6) . . ?
C38 C10 C16 120.2(7) . . ?
C27 O10 Tb1 120.8(5) . 4_554 ?
H11A C11 H11B 107.5 . . ?
N1 C11 H11A 108.5 . . ?
N1 C11 H11B 108.5 . . ?
N1 C11 C30 115.2(10) . . ?
C30 C11 H11A 108.5 . . ?
C30 C11 H11B 108.5 . . ?
O5 C12 C18 117.3(6) . . ?
O7 C12 O5 126.1(8) . . ?
O7 C12 C18 116.5(6) . . ?
O6 C13 Tb1 60.3(5) . . ?
O6 C13 C10 119.8(7) . . ?
O6 C13 O12 121.1(8) . . ?
C10 C13 Tb1 173.3(6) . . ?
O12 C13 Tb1 61.1(5) . . ?
O12 C13 C10 119.1(7) . . ?
C9 N1 C11 113.0(11) . . ?
C9 N1 C15 112.6(9) . . ?
C9 N1 C32 108.8(9) . . ?
C11 N1 C15 107.4(9) . . ?
C11 N1 C32 108.2(9) . . ?
C15 N1 C32 106.5(12) . . ?
C8 C14 H14 119.4 . . ?
C8 C14 C31 121.2(7) . . ?
C31 C14 H14 119.4 . . ?
C10 C16 H16 120.2 . . ?
C16 C16 C10 119.6(4) 2_665 . ?
C16 C16 H16 120.2 2_665 . ?
C27 O11 Tb2 144.7(5) . 4_554 ?
C19 C17 C7 121.5(7) . . ?
C19 C17 C33 118.2(8) . . ?
C33 C17 C7 120.3(7) . . ?
C20 C18 C12 121.0(6) . . ?
C21 C18 C12 119.0(6) . . ?
C21 C18 C20 120.1(8) . . ?
C17 C19 H19 119.3 . . ?
C25 C19 C17 121.4(7) . . ?
C25 C19 H19 119.3 . . ?
C18 C20 H20 120.2 . . ?
C18 C20 C22 119.7(7) . . ?
C22 C20 H20 120.2 . . ?
C18 C21 H21 120.1 . . ?
C18 C21 C26 119.8(7) . . ?
C26 C21 H21 120.1 . . ?
C20 C22 H22 120.0 . . ?
C24 C22 C20 120.0(7) . . ?
C24 C22 H22 120.0 . . ?
C25 C23 C28 118.7(8) . . ?
C25 C23 C34 120.4(7) . . ?
C28 C23 C34 120.9(7) . . ?
C22 C24 C26 120.6(8) . . ?
C22 C24 C27 120.6(7) . . ?
C26 C24 C27 118.7(7) . . ?
C19 C25 C23 120.0(7) . . ?
C19 C25 H25 120.0 . . ?
C23 C25 H25 120.0 . . ?
C21 C26 H26 120.2 . . ?
C24 C26 C21 119.7(7) . . ?
C24 C26 H26 120.2 . . ?
O10 C27 C24 117.3(7) . . ?
O11 C27 O10 124.3(7) . . ?
O11 C27 C24 118.4(7) . . ?
C23 C28 H28 119.9 . . ?
C33 C28 C23 120.1(8) . . ?
C33 C28 H28 119.9 . . ?
C13 O12 Tb1 91.9(5) . . ?
C40 O13 Tb1 89.0(5) . . ?
C34 O14 Tb2 128.7(5) . 4_565 ?
C34 O15 Tb1 133.0(5) . 4_565 ?
H29A C29 H29B 109.5 . . ?
H29A C29 H29C 109.5 . . ?
H29B C29 H29C 109.5 . . ?
C32 C29 H29A 109.5 . . ?
C32 C29 H29B 109.5 . . ?
C32 C29 H29C 109.5 . . ?
C11 C30 H30A 109.5 . . ?
C11 C30 H30B 109.5 . . ?
C11 C30 H30C 109.5 . . ?
H30A C30 H30B 109.5 . . ?
H30A C30 H30C 109.5 . . ?
H30B C30 H30C 109.5 . . ?
C3 C31 C14 119.0(7) . . ?
C3 C31 H31 120.5 . . ?
C14 C31 H31 120.5 . . ?
N1 C32 H32A 108.2 . . ?
N1 C32 H32B 108.2 . . ?
C29 C32 N1 116.6(10) . . ?
C29 C32 H32A 108.2 . . ?
C29 C32 H32B 108.2 . . ?
H32A C32 H32B 107.3 . . ?
C17 C33 H33 119.3 . . ?
C28 C33 C17 121.4(8) . . ?
C28 C33 H33 119.3 . . ?
O14 C34 C23 118.7(7) . . ?
O14 C34 O15 123.5(8) . . ?
O15 C34 C23 117.7(7) . . ?
C40 O16 Tb1 95.5(5) . . ?
C43 N2 C39 109.0(12) . . ?
C44 N2 C39 108.5(10) . . ?
C44 N2 C43 110.6(11) . . ?
C44 N2 C45 112.4(14) . . ?
C45 N2 C39 108.6(9) . . ?
C45 N2 C43 107.6(9) . . ?
C35 C35 H35 119.4 2_655 . ?
C35 C35 C37 121.2(5) 2_655 . ?
C37 C35 H35 119.4 . . ?
H36A C36 H36B 109.5 . . ?
H36A C36 H36C 109.5 . . ?
H36B C36 H36C 109.5 . . ?
C43 C36 H36A 109.5 . . ?
C43 C36 H36B 109.5 . . ?
C43 C36 H36C 109.5 . . ?
C35 C37 C40 120.3(8) . . ?
C42 C37 C35 118.7(7) . . ?
C42 C37 C40 120.7(8) . . ?
C10 C38 C38 117.8(5) . 2_665 ?
C10 C38 H38 121.1 . . ?
C38 C38 H38 121.1 2_665 . ?
N2 C39 H39A 108.3 . . ?
N2 C39 H39B 108.3 . . ?
H39A C39 H39B 107.4 . . ?
C46 C39 N2 116.1(10) . . ?
C46 C39 H39A 108.3 . . ?
C46 C39 H39B 108.3 . . ?
O13 C40 Tb1 63.9(5) . . ?
O13 C40 C37 120.9(8) . . ?
O16 C40 Tb1 57.8(4) . . ?
O16 C40 O13 121.4(8) . . ?
O16 C40 C37 117.7(8) . . ?
C37 C40 Tb1 172.7(7) . . ?
H41A C41 H41B 109.5 . . ?
H41A C41 H41C 109.5 . . ?
H41B C41 H41C 109.5 . . ?
C44 C41 H41A 109.5 . . ?
C44 C41 H41B 109.5 . . ?
C44 C41 H41C 109.5 . . ?
C37 C42 C42 117.8(5) . 2_655 ?
C37 C42 H42 121.1 . . ?
C42 C42 H42 121.1 2_655 . ?
N2 C43 H43A 107.6 . . ?
N2 C43 H43B 107.6 . . ?
C36 C43 N2 118.9(13) . . ?
C36 C43 H43A 107.6 . . ?
C36 C43 H43B 107.6 . . ?
H43A C43 H43B 107.0 . . ?
N2 C44 C41 117.5(12) . . ?
N2 C44 H44A 107.9 . . ?
N2 C44 H44B 107.9 . . ?
C41 C44 H44A 107.9 . . ?
C41 C44 H44B 107.9 . . ?
H44A C44 H44B 107.2 . . ?
C39 C46 H46A 109.5 . . ?
C39 C46 H46B 109.5 . . ?
C39 C46 H46C 109.5 . . ?
H46A C46 H46B 109.5 . . ?
H46A C46 H46C 109.5 . . ?
H46B C46 H46C 109.5 . . ?

loop_
_geom_bond_atom_site_label_1
_geom_bond_atom_site_label_2
_geom_bond_distance
_geom_bond_site_symmetry_2
_geom_bond_publ_flag
Tb1 O3 2.320(6) . ?
Tb1 O5 2.327(5) . ?
Tb1 O6 2.432(7) . ?
Tb1 O10 2.332(6) 4 ?
Tb1 C13 2.796(8) . ?
Tb1 O12 2.449(7) . ?
Tb1 O13 2.517(7) . ?
Tb1 O15 2.322(6) 4_564 ?
Tb1 O16 2.382(7) . ?
Tb1 C40 2.802(8) . ?
Tb2 O1 2.455(7) 7_554 ?
Tb2 O2 2.444(6) 7_554 ?
Tb2 C1 2.788(8) . ?
Tb2 O4 2.478(7) . ?
Tb2 O7 2.327(5) . ?
Tb2 O8 2.414(7) . ?
Tb2 O9 2.294(6) . ?
Tb2 C6 2.779(8) 7_554 ?
Tb2 O11 2.310(5) 4 ?
Tb2 O14 2.353(6) 4_564 ?
O1 C6 1.249(12) . ?
O2 C6 1.250(11) . ?
O3 C7 1.257(9) . ?
C1 O4 1.263(11) . ?
C1 O8 1.264(12) . ?
C1 C8 1.487(11) . ?
O5 C12 1.254(9) . ?
O6 C13 1.253(11) . ?
O7 C12 1.243(9) . ?
C2 H2 0.9500 . ?
C2 C3 1.367(12) . ?
C2 C5 1.389(11) . ?
C3 C6 1.511(12) . ?
C3 C31 1.379(11) . ?
O9 C7 1.260(9) . ?
C4 H4A 0.9800 . ?
C4 H4B 0.9800 . ?
C4 H4C 0.9800 . ?
C4 C9 1.513(17) . ?
C5 H5 0.9500 . ?
C5 C8 1.361(12) . ?
C7 C17 1.473(11) . ?
C8 C14 1.392(11) . ?
C9 H9A 0.9900 . ?
C9 H9B 0.9900 . ?
C9 N1 1.499(15) . ?
C10 C13 1.498(12) . ?
C10 C16 1.413(10) . ?
C10 C38 1.393(10) . ?
O10 C27 1.268(9) . ?
C11 H11A 0.9900 . ?
C11 H11B 0.9900 . ?
C11 N1 1.515(15) . ?
C11 C30 1.526(15) . ?
C12 C18 1.521(11) . ?
C13 O12 1.269(11) . ?
N1 C15 1.53(2) . ?
N1 C32 1.531(15) . ?
C14 H14 0.9500 . ?
C14 C31 1.406(10) . ?
C16 C16 1.379(12) 2_665 ?
C16 H16 0.9500 . ?
O11 C27 1.254(9) . ?
C17 C19 1.393(10) . ?
C17 C33 1.402(11) . ?
C18 C20 1.392(9) . ?
C18 C21 1.386(10) . ?
C19 H19 0.9500 . ?
C19 C25 1.390(11) . ?
C20 H20 0.9500 . ?
C20 C22 1.393(10) . ?
C21 H21 0.9500 . ?
C21 C26 1.397(10) . ?
C22 H22 0.9500 . ?
C22 C24 1.377(10) . ?
C23 C25 1.408(10) . ?
C23 C28 1.412(10) . ?
C23 C34 1.494(11) . ?
C24 C26 1.382(10) . ?
C24 C27 1.516(11) . ?
C25 H25 0.9500 . ?
C26 H26 0.9500 . ?
C28 H28 0.9500 . ?
C28 C33 1.380(12) . ?
O13 C40 1.272(11) . ?
O14 C34 1.260(9) . ?
O15 C34 1.266(9) . ?
C29 H29A 0.9800 . ?
C29 H29B 0.9800 . ?
C29 H29C 0.9800 . ?
C29 C32 1.521(17) . ?
C30 H30A 0.9800 . ?
C30 H30B 0.9800 . ?
C30 H30C 0.9800 . ?
C31 H31 0.9500 . ?
C32 H32A 0.9900 . ?
C32 H32B 0.9900 . ?
C33 H33 0.9500 . ?
O16 C40 1.264(11) . ?
N2 C39 1.541(18) . ?
N2 C43 1.516(19) . ?
N2 C44 1.482(16) . ?
N2 C45 1.51(2) . ?
C35 C35 1.341(14) 2_655 ?
C35 H35 0.9500 . ?
C35 C37 1.408(11) . ?
C36 H36A 0.9800 . ?
C36 H36B 0.9800 . ?
C36 H36C 0.9800 . ?
C36 C43 1.493(19) . ?
C37 C40 1.486(12) . ?
C37 C42 1.388(11) . ?
C38 C38 1.420(14) 2_665 ?
C38 H38 0.9500 . ?
C39 H39A 0.9900 . ?
C39 H39B 0.9900 . ?
C39 C46 1.516(18) . ?
C41 H41A 0.9800 . ?
C41 H41B 0.9800 . ?
C41 H41C 0.9800 . ?
C41 C44 1.48(2) . ?
C42 C42 1.450(15) 2_655 ?
C42 H42 0.9500 . ?
C43 H43A 0.9900 . ?
C43 H43B 0.9900 . ?
C44 H44A 0.9900 . ?
C44 H44B 0.9900 . ?
C46 H46A 0.9800 . ?
C46 H46B 0.9800 . ?
C46 H46C 0.9800 . ?

loop_
_geom_torsion_atom_site_label_1
_geom_torsion_atom_site_label_2
_geom_torsion_atom_site_label_3
_geom_torsion_atom_site_label_4
_geom_torsion
_geom_torsion_site_symmetry_1
_geom_torsion_site_symmetry_2
_geom_torsion_site_symmetry_3
_geom_torsion_site_symmetry_4
_geom_torsion_publ_flag
Tb1 O3 C7 O9 -23.0(15) . . . . ?
Tb1 O3 C7 C17 156.7(8) . . . . ?
Tb1 O5 C12 O7 -44.7(16) . . . . ?
Tb1 O5 C12 C18 137.4(8) . . . . ?
Tb1 O6 C13 C10 -172.3(7) . . . . ?
Tb1 O6 C13 O12 5.7(10) . . . . ?
Tb1 O10 C27 O11 61.1(10) 4_554 . . . ?
Tb1 O10 C27 C24 -119.0(6) 4_554 . . . ?
Tb1 O13 C40 O16 -7.1(10) . . . . ?
Tb1 O13 C40 C37 173.8(8) . . . . ?
Tb1 O15 C34 C23 -108.7(7) 4_565 . . . ?
Tb1 O15 C34 O14 74.6(11) 4_565 . . . ?
Tb1 O16 C40 O13 7.5(11) . . . . ?
Tb1 O16 C40 C37 -173.3(7) . . . . ?
Tb2 O1 C6 O2 -7.6(10) 7_544 . . . ?
Tb2 O1 C6 C3 172.3(7) 7_544 . . . ?
Tb2 O2 C6 O1 7.6(10) 7_544 . . . ?
Tb2 O2 C6 C3 -172.3(7) 7_544 . . . ?
Tb2 O7 C12 O5 18.0(13) . . . . ?
Tb2 O7 C12 C18 -164.0(5) . . . . ?
Tb2 O9 C7 O3 30.7(14) . . . . ?
Tb2 O9 C7 C17 -148.9(7) . . . . ?
Tb2 O11 C27 O10 -79.3(12) 4_554 . . . ?
Tb2 O11 C27 C24 100.8(10) 4_554 . . . ?
Tb2 O14 C34 C23 112.6(7) 4_565 . . . ?
Tb2 O14 C34 O15 -70.7(10) 4_565 . . . ?
O3 C7 C17 C19 -0.9(12) . . . . ?
O3 C7 C17 C33 -179.4(8) . . . . ?
C1 C8 C14 C31 179.8(7) . . . . ?
O4 C1 O8 Tb2 12.2(9) . . . . ?
O4 C1 C8 C5 13.8(13) . . . . ?
O4 C1 C8 C14 178.0(8) . . . . ?
O5 C12 C18 C20 -2.9(12) . . . . ?
O5 C12 C18 C21 178.1(7) . . . . ?
O6 C13 O12 Tb1 -5.6(10) . . . . ?
O7 C12 C18 C20 178.9(7) . . . . ?
O7 C12 C18 C21 -0.1(11) . . . . ?
C2 C3 C6 O1 6.5(13) . . . . ?
C2 C3 C6 O2 -173.6(9) . . . . ?
C2 C3 C31 C14 2.2(12) . . . . ?
C2 C5 C8 C1 -170.1(8) . . . . ?
C2 C5 C8 C14 25.3(12) . . . . ?
C3 C2 C5 C8 -22.6(12) . . . . ?
O8 C1 O4 Tb2 -11.8(9) . . . . ?
O8 C1 C8 C5 -164.4(9) . . . . ?
O8 C1 C8 C14 -0.2(12) . . . . ?
O9 C7 C17 C19 178.8(8) . . . . ?
O9 C7 C17 C33 0.3(11) . . . . ?
C4 C9 N1 C11 -54.7(13) . . . . ?
C4 C9 N1 C15 67.3(14) . . . . ?
C4 C9 N1 C32 -174.9(10) . . . . ?
C5 C2 C3 C6 -171.2(7) . . . . ?
C5 C2 C3 C31 7.9(12) . . . . ?
C5 C8 C14 C31 -14.6(12) . . . . ?
C6 C3 C31 C14 -178.6(7) . . . . ?
C7 C17 C19 C25 177.7(8) . . . . ?
C7 C17 C33 C28 -178.8(8) . . . . ?
C8 C1 O4 Tb2 170.0(7) . . . . ?
C8 C1 O8 Tb2 -169.6(7) . . . . ?
C8 C14 C31 C3 1.2(11) . . . . ?
C9 N1 C32 C29 -64.8(14) . . . . ?
C10 C13 O12 Tb1 172.3(7) . . . . ?
C11 N1 C32 C29 172.0(11) . . . . ?
C12 C18 C20 C22 178.7(7) . . . . ?
C12 C18 C21 C26 -179.3(7) . . . . ?
C13 C10 C16 C16 178.3(9) . . . 2_665 ?
C13 C10 C38 C38 -166.1(8) . . . 2_665 ?
C15 N1 C32 C29 56.8(13) . . . . ?
C16 C10 C13 O6 172.0(8) . . . . ?
C16 C10 C13 O12 -6.0(13) . . . . ?
C16 C10 C38 C38 20.4(14) . . . 2_665 ?
C17 C19 C25 C23 0.5(13) . . . . ?
C18 C20 C22 C24 -0.4(11) . . . . ?
C18 C21 C26 C24 1.6(11) . . . . ?
C19 C17 C33 C28 2.6(14) . . . . ?
C20 C18 C21 C26 1.7(12) . . . . ?
C20 C22 C24 C26 3.7(12) . . . . ?
C20 C22 C24 C27 -177.5(7) . . . . ?
C21 C18 C20 C22 -2.3(12) . . . . ?
C22 C24 C26 C21 -4.4(12) . . . . ?
C22 C24 C27 O10 3.0(11) . . . . ?
C22 C24 C27 O11 -177.1(7) . . . . ?
C23 C28 C33 C17 1.8(14) . . . . ?
C25 C23 C28 C33 -5.1(13) . . . . ?
C25 C23 C34 O14 -179.0(7) . . . . ?
C25 C23 C34 O15 4.2(11) . . . . ?
C26 C24 C27 O10 -178.2(7) . . . . ?
C26 C24 C27 O11 1.7(11) . . . . ?
C27 C24 C26 C21 176.8(7) . . . . ?
C28 C23 C25 C19 3.9(13) . . . . ?
C28 C23 C34 O14 -1.7(11) . . . . ?
C28 C23 C34 O15 -178.5(8) . . . . ?
C30 C11 N1 C9 -56.6(12) . . . . ?
C30 C11 N1 C15 178.6(11) . . . . ?
C30 C11 N1 C32 64.0(13) . . . . ?
C31 C3 C6 O1 -172.6(9) . . . . ?
C31 C3 C6 O2 7.3(12) . . . . ?
C33 C17 C19 C25 -3.8(14) . . . . ?
C34 C23 C25 C19 -178.7(7) . . . . ?
C34 C23 C28 C33 177.5(8) . . . . ?
C35 C35 C37 C40 178.1(10) 2_655 . . . ?
C35 C35 C37 C42 4.5(16) 2_655 . . . ?
C35 C37 C40 O13 -179.6(9) . . . . ?
C35 C37 C40 O16 1.3(14) . . . . ?
C35 C37 C42 C42 -19.0(15) . . . 2_655 ?
C38 C10 C13 O6 -1.6(13) . . . . ?
C38 C10 C13 O12 -179.6(9) . . . . ?
C38 C10 C16 C16 -8.1(14) . . . 2_665 ?
C39 N2 C43 C36 -59.4(14) . . . . ?
C39 N2 C44 C41 -69.0(16) . . . . ?
C40 C37 C42 C42 167.4(10) . . . 2_655 ?
C42 C37 C40 O13 -6.1(15) . . . . ?
C42 C37 C40 O16 174.7(9) . . . . ?
C43 N2 C39 C46 -53.8(12) . . . . ?
C43 N2 C44 C41 171.5(13) . . . . ?
C44 N2 C39 C46 -174.3(11) . . . . ?
C44 N2 C43 C36 59.9(17) . . . . ?
C45 N2 C39 C46 63.2(14) . . . . ?
C45 N2 C43 C36 -177.0(13) . . . . ?
C45 N2 C44 C41 51.2(18) . . . . ?
